data_1560934
loop_
_publ_author_name
'Cramer, Alisha J.'
'Cole, Jacqueline M.'

_publ_section_title
;
 Host-guest prospects of neodymium and gadolinium ultraphosphate
 frameworks for nuclear waste storage: Multi-temperature topological
 analysis of nanoporous cages in RP5O14
;
_journal_name_full 'Journal of Solid State Chemistry'
_journal_page_first 250
_journal_page_last 257
_journal_paper_doi 10.1016/j.jssc.2018.07.020
_journal_volume 266
_journal_year 2018
_chemical_formula_sum 'Nd O14 P5'
_chemical_formula_weight 523.09
_space_group_IT_number 14
_space_group_name_Hall '-P 2ybc'
_space_group_name_H-M_alt 'P 1 21/c 1'
_symmetry_cell_setting monoclinic
_symmetry_space_group_name_H-M 'P 1 21/c 1'
_atom_sites_solution_hydrogens none
_atom_sites_solution_primary direct
_atom_sites_solution_secondary difmap
_audit_creation_method SHELXL-97
_cell_angle_alpha 90.00
_cell_angle_beta 90.666(5)
_cell_angle_gamma 90.00
_cell_formula_units_Z 4
_cell_length_a 8.753(3)
_cell_length_b 8.984(3)
_cell_length_c 13.020(5)
_cell_measurement_reflns_used 512
_cell_measurement_temperature 140(2)
_cell_measurement_theta_max 28.280
_cell_measurement_theta_min 2.0
_cell_volume 1023.8(6)
_computing_cell_refinement
;
Rigaku CrystalClear-SM Expert 2.0
;
_computing_data_collection 'Rigaku CrystalClear-SM Expert 2.0'
_computing_data_reduction
;
Rigaku CrystalClear-SM Expert 2.0
;
_computing_molecular_graphics
;
SHELXTL-PLUS (Sheldrick, 1995)
;
_computing_publication_material 'SHELXL-97 (Sheldrick, 1997)'
_computing_structure_refinement 'SHELXL-97 (Sheldrick, 1997)'
_computing_structure_solution 'SHELXS-97 (Sheldrick, 1990)'
_diffrn_ambient_temperature 140(2)
_diffrn_measured_fraction_theta_full 0.934
_diffrn_measured_fraction_theta_max 0.934
_diffrn_measurement_device_type 'Rigaku Saturn 724+ CCD'
_diffrn_measurement_method '\w scans'
_diffrn_radiation_monochromator graphite
_diffrn_radiation_source 'fine-focus sealed tube'
_diffrn_radiation_type MoK\a
_diffrn_radiation_wavelength 0.71073
_diffrn_reflns_av_R_equivalents 0.0865
_diffrn_reflns_av_sigmaI/netI 0.0598
_diffrn_reflns_limit_h_max 8
_diffrn_reflns_limit_h_min -11
_diffrn_reflns_limit_k_max 11
_diffrn_reflns_limit_k_min -10
_diffrn_reflns_limit_l_max 14
_diffrn_reflns_limit_l_min -17
_diffrn_reflns_number 4008
_diffrn_reflns_theta_full 28.28
_diffrn_reflns_theta_max 28.28
_diffrn_reflns_theta_min 1.56
_diffrn_standards_decay_% 0
_diffrn_standards_interval_count 0
_diffrn_standards_interval_time 0
_diffrn_standards_number 0
_exptl_absorpt_coefficient_mu 5.941
_exptl_absorpt_correction_T_max 0.743
_exptl_absorpt_correction_T_min 0.317
_exptl_absorpt_correction_type empirical
_exptl_absorpt_process_details
;
T. Higashi, ABSCOR, empirical absorption correction
;
_exptl_crystal_colour purple
_exptl_crystal_density_diffrn 3.394
_exptl_crystal_density_method 'not measured'
_exptl_crystal_description plate
_exptl_crystal_F_000 988
_exptl_crystal_size_max 0.2
_exptl_crystal_size_mid 0.2
_exptl_crystal_size_min 0.05
_refine_diff_density_max 2.419
_refine_diff_density_min -2.509
_refine_diff_density_rms 0.369
_refine_ls_extinction_coef 0.0023(8)
_refine_ls_extinction_expression Fc^*^=kFc[1+0.001xFc^2^\l^3^/sin(2\q)]^-1/4^
_refine_ls_extinction_method SHELXL
_refine_ls_goodness_of_fit_ref 1.111
_refine_ls_hydrogen_treatment none
_refine_ls_matrix_type full
_refine_ls_number_parameters 183
_refine_ls_number_reflns 2371
_refine_ls_number_restraints 0
_refine_ls_restrained_S_all 1.111
_refine_ls_R_factor_all 0.0503
_refine_ls_R_factor_gt 0.0499
_refine_ls_shift/su_max 0.000
_refine_ls_shift/su_mean 0.000
_refine_ls_structure_factor_coef Fsqd
_refine_ls_weighting_details 'calc w=1/[\s^2^(Fo^2^)+(0.0977P)^2^+5.6008P] where P=(Fo^2^+2Fc^2^)/3'
_refine_ls_weighting_scheme calc
_refine_ls_wR_factor_gt 0.1448
_refine_ls_wR_factor_ref 0.1454
_reflns_number_gt 2337
_reflns_number_total 2371
_reflns_threshold_expression >2sigma(I)
_cod_data_source_file nd_013_140_a1.cif
_cod_data_source_block nd_013_140_a1
_cod_original_cell_volume 1023.8(7)
_cod_original_sg_symbol_H-M P2(1)/c
_cod_database_code 1560934

loop_
_symmetry_equiv_pos_as_xyz
'x, y, z'
'-x, y+1/2, -z+1/2'
'-x, -y, -z'
'x, -y-1/2, z-1/2'

loop_
_atom_site_label
_atom_site_type_symbol
_atom_site_fract_x
_atom_site_fract_y
_atom_site_fract_z
_atom_site_U_iso_or_equiv
_atom_site_adp_type
_atom_site_occupancy
_atom_site_symmetry_multiplicity
_atom_site_calc_flag
_atom_site_refinement_flags
_atom_site_disorder_assembly
_atom_site_disorder_group
Nd1 Nd 0.22263(3) 0.19074(3) 0.50158(2) 0.00606(19) Uani 1 1 d . . .
P1 P 0.25304(18) 0.54786(18) 0.66480(12) 0.0067(3) Uani 1 1 d . . .
P2 P 0.2762(2) 0.55222(17) 0.33677(12) 0.0068(3) Uani 1 1 d . . .
P3 P 0.50795(19) 0.50279(17) 0.17440(12) 0.0064(3) Uani 1 1 d . . .
P4 P 0.18638(19) 0.75376(17) 0.49975(12) 0.0062(3) Uani 1 1 d . . .
P5 P -0.00985(19) 0.49287(18) 0.79494(12) 0.0065(3) Uani 1 1 d . . .
O1 O 0.2970(7) 0.6853(5) 0.4133(4) 0.0107(10) Uani 1 1 d . . .
O2 O 0.4137(5) 0.5824(5) 0.2645(3) 0.0094(8) Uani 1 1 d . . .
O3 O 0.2765(6) 0.6932(4) 0.6008(4) 0.0083(10) Uani 1 1 d . . .
O4 O 0.2695(6) 0.4057(5) 0.3840(4) 0.0123(9) Uani 1 1 d . . .
O5 O 0.2819(6) 0.4097(5) 0.6096(4) 0.0108(9) Uani 1 1 d . . .
O6 O 0.2091(6) -0.0824(6) 0.4980(3) 0.0115(9) Uani 1 1 d . . .
O7 O 0.0888(5) 0.5675(5) 0.7046(3) 0.0092(8) Uani 1 1 d . . .
O8 O -0.0332(5) 0.3153(4) 0.5073(4) 0.0079(9) Uani 1 1 d . . .
O9 O 0.0836(6) 0.1199(5) 0.3489(4) 0.0128(9) Uani 1 1 d . . .
O10 O 0.4223(5) 0.1235(5) 0.3858(4) 0.0117(9) Uani 1 1 d . . .
O11 O 0.0881(6) 0.1148(5) 0.6515(4) 0.0112(9) Uani 1 1 d . . .
O12 O 0.4169(5) 0.1148(5) 0.6251(3) 0.0094(8) Uani 1 1 d . . .
O13 O 0.3618(5) 0.5796(5) 0.7589(3) 0.0084(8) Uani 1 1 d . . .
O14 O 0.1325(5) 0.6001(5) 0.2725(3) 0.0097(9) Uani 1 1 d . . .

loop_
_atom_site_aniso_label
_atom_site_aniso_U_11
_atom_site_aniso_U_22
_atom_site_aniso_U_33
_atom_site_aniso_U_23
_atom_site_aniso_U_13
_atom_site_aniso_U_12
Nd1 0.0089(3) 0.0039(3) 0.0054(3) -0.00008(8) 0.00036(15) 0.00004(9)
P1 0.0098(7) 0.0052(7) 0.0051(7) -0.0001(5) 0.0017(5) 0.0009(5)
P2 0.0089(7) 0.0054(7) 0.0060(7) 0.0000(5) 0.0013(5) 0.0000(5)
P3 0.0087(7) 0.0056(7) 0.0050(7) 0.0003(5) 0.0005(5) -0.0004(5)
P4 0.0109(7) 0.0036(7) 0.0042(7) 0.0003(5) 0.0016(5) 0.0003(6)
P5 0.0087(7) 0.0059(7) 0.0049(7) -0.0006(5) -0.0001(5) -0.0002(5)
O1 0.015(2) 0.009(2) 0.008(2) -0.0014(14) 0.0055(19) -0.0030(16)
O2 0.013(2) 0.005(2) 0.010(2) -0.0003(15) 0.0022(16) 0.0004(16)
O3 0.012(2) 0.006(2) 0.007(2) 0.0008(13) 0.0001(18) -0.0012(14)
O4 0.016(2) 0.008(2) 0.013(2) -0.0010(17) 0.0046(18) -0.0013(18)
O5 0.016(2) 0.005(2) 0.011(2) -0.0040(16) 0.0002(17) 0.0023(17)
O6 0.017(2) 0.004(2) 0.013(2) 0.0028(15) 0.0014(19) 0.0019(16)
O7 0.010(2) 0.010(2) 0.007(2) 0.0038(15) 0.0024(16) -0.0004(17)
O8 0.008(2) 0.009(2) 0.007(2) -0.0002(13) 0.0009(18) -0.0006(14)
O9 0.013(2) 0.013(2) 0.013(2) -0.0016(17) -0.0001(17) -0.0005(18)
O10 0.011(2) 0.013(2) 0.011(2) -0.0032(16) 0.0021(17) -0.0012(17)
O11 0.015(2) 0.010(2) 0.009(2) 0.0006(16) -0.0004(17) -0.0007(17)
O12 0.010(2) 0.011(2) 0.0074(19) 0.0017(15) -0.0015(16) 0.0039(17)
O13 0.012(2) 0.005(2) 0.008(2) -0.0041(15) -0.0017(16) -0.0010(16)
O14 0.014(2) 0.0052(19) 0.010(2) -0.0001(15) -0.0011(17) 0.0003(17)

loop_
_atom_type_symbol
_atom_type_description
_atom_type_scat_dispersion_real
_atom_type_scat_dispersion_imag
_atom_type_scat_source
O O 0.0106 0.0060 'International Tables Vol C Tables 4.2.6.8 and 6.1.1.4'
P P 0.1023 0.0942 'International Tables Vol C Tables 4.2.6.8 and 6.1.1.4'
Nd Nd -0.1943 3.0179 'International Tables Vol C Tables 4.2.6.8 and 6.1.1.4'

loop_
_geom_angle_atom_site_label_1
_geom_angle_atom_site_label_2
_geom_angle_atom_site_label_3
_geom_angle
_geom_angle_site_symmetry_1
_geom_angle_site_symmetry_3
O11 Nd1 O10 144.15(17) . .
O11 Nd1 O9 110.51(16) . .
O10 Nd1 O9 77.23(17) . .
O11 Nd1 O12 74.11(16) . .
O10 Nd1 O12 80.53(16) . .
O9 Nd1 O12 144.91(17) . .
O11 Nd1 O6 72.92(15) . .
O10 Nd1 O6 76.81(16) . .
O9 Nd1 O6 72.32(16) . .
O12 Nd1 O6 76.41(16) . .
O11 Nd1 O5 82.22(16) . .
O10 Nd1 O5 114.12(16) . .
O9 Nd1 O5 141.49(16) . .
O12 Nd1 O5 72.86(16) . .
O6 Nd1 O5 144.69(15) . .
O11 Nd1 O4 143.72(16) . .
O10 Nd1 O4 71.56(16) . .
O9 Nd1 O4 77.47(16) . .
O12 Nd1 O4 120.29(17) . .
O6 Nd1 O4 140.13(15) . .
O5 Nd1 O4 72.47(17) . .
O11 Nd1 O8 69.80(16) . .
O10 Nd1 O8 142.10(16) . .
O9 Nd1 O8 72.46(16) . .
O12 Nd1 O8 136.58(15) . .
O6 Nd1 O8 113.80(15) . .
O5 Nd1 O8 79.02(15) . .
O4 Nd1 O8 80.00(16) . .
O5 P1 O7 115.5(3) . .
O5 P1 O3 115.1(3) . .
O7 P1 O3 102.2(3) . .
O5 P1 O13 115.6(3) . .
O7 P1 O13 106.0(3) . .
O3 P1 O13 100.5(3) . .
O4 P2 O2 116.6(3) . .
O4 P2 O14 116.0(3) . .
O2 P2 O14 104.5(3) . .
O4 P2 O1 115.3(3) . .
O2 P2 O1 99.6(3) . .
O14 P2 O1 102.6(3) . .
O12 P3 O10 121.6(3) 4_565 2_655
O12 P3 O13 106.5(3) 4_565 3_666
O10 P3 O13 109.3(3) 2_655 3_666
O12 P3 O2 111.0(3) 4_565 .
O10 P3 O2 106.2(3) 2_655 .
O13 P3 O2 100.2(2) 3_666 .
O8 P4 O6 122.4(3) 3_566 1_565
O8 P4 O1 110.4(3) 3_566 .
O6 P4 O1 106.6(2) 1_565 .
O8 P4 O3 110.0(3) 3_566 .
O6 P4 O3 106.3(2) 1_565 .
O1 P4 O3 98.5(3) . .
O11 P5 O9 123.0(3) 2_556 4_566
O11 P5 O14 109.4(3) 2_556 3_566
O9 P5 O14 105.4(3) 4_566 3_566
O11 P5 O7 107.0(3) 2_556 .
O9 P5 O7 109.5(3) 4_566 .
O14 P5 O7 100.2(2) 3_566 .
P2 O1 P4 131.9(4) . .
P2 O2 P3 140.2(3) . .
P1 O3 P4 130.4(3) . .
P2 O4 Nd1 164.8(3) . .
P1 O5 Nd1 157.3(3) . .
P4 O6 Nd1 174.7(3) 1_545 .
P1 O7 P5 134.9(3) . .
P4 O8 Nd1 128.4(2) 3_566 .
P5 O9 Nd1 148.0(3) 4_565 .
P3 O10 Nd1 146.0(3) 2_645 .
P5 O11 Nd1 146.7(3) 2_546 .
P3 O12 Nd1 150.0(3) 4_566 .
P1 O13 P3 139.4(3) . 3_666
P2 O14 P5 132.5(3) . 3_566

loop_
_geom_bond_atom_site_label_1
_geom_bond_atom_site_label_2
_geom_bond_distance
_geom_bond_site_symmetry_2
Nd1 O11 2.391(5) .
Nd1 O10 2.399(5) .
Nd1 O9 2.405(5) .
Nd1 O12 2.425(4) .
Nd1 O6 2.457(5) .
Nd1 O5 2.470(5) .
Nd1 O4 2.501(5) .
Nd1 O8 2.505(5) .
P1 O5 1.458(5) .
P1 O7 1.544(5) .
P1 O3 1.563(5) .
P1 O13 1.568(5) .
P2 O4 1.454(5) .
P2 O2 1.560(5) .
P2 O14 1.564(5) .
P2 O1 1.565(5) .
P3 O12 1.467(5) 4_565
P3 O10 1.475(5) 2_655
P3 O13 1.606(5) 3_666
P3 O2 1.610(5) .
P4 O8 1.479(5) 3_566
P4 O6 1.485(5) 1_565
P4 O1 1.615(6) .
P4 O3 1.621(5) .
P5 O11 1.472(5) 2_556
P5 O9 1.475(5) 4_566
P5 O14 1.612(5) 3_566
P5 O7 1.613(5) .
O6 P4 1.485(5) 1_545
O8 P4 1.479(5) 3_566
O9 P5 1.475(5) 4_565
O10 P3 1.475(5) 2_645
O11 P5 1.472(5) 2_546
O12 P3 1.467(5) 4_566
O13 P3 1.606(5) 3_666
O14 P5 1.612(5) 3_566

_cod_database_fobs_code 1560934
